data_7201892
loop_
_publ_author_name
'Lian, Fen-Yan'
'Jiang, Fei-Long'
'Yuan, Da-Qiang'
'Chen, Jiu-Tong'
'Wu, Ming-Yan'
'Hong, Mao-Chun'

_publ_section_title
;
 Cd(II)-sulfonyldibenzoilate coordination polymers based on mono-, bi-,
 tri- and tetranuclear cores as nodes
;
_journal_issue 7
_journal_name_full CrystEngComm
_journal_page_first 905
_journal_paper_doi 10.1039/b718659b
_journal_volume 10
_journal_year 2008
_chemical_formula_moiety 'C52 H36 Cd2 N4 O12 S2'
_chemical_formula_sum 'C52 H36 Cd2 N4 O12 S2'
_chemical_formula_weight 1197.77
_chemical_name_systematic
;
?
;
_space_group_IT_number 14
_symmetry_cell_setting monoclinic
_symmetry_space_group_name_Hall '-P 2yn'
_symmetry_space_group_name_H-M 'P 1 21/n 1'
_atom_sites_solution_hydrogens geom
_atom_sites_solution_primary direct
_atom_sites_solution_secondary difmap
_audit_creation_method SHELXL-97
_cell_angle_alpha 90.00
_cell_angle_beta 114.412(3)
_cell_angle_gamma 90.00
_cell_formula_units_Z 4
_cell_length_a 16.478(5)
_cell_length_b 22.004(7)
_cell_length_c 16.494(6)
_cell_measurement_reflns_used 9062
_cell_measurement_temperature 293(2)
_cell_measurement_theta_max 27.4835
_cell_measurement_theta_min 2.2806
_cell_volume 5446(3)
_computing_cell_refinement 'CrystalClear (Rigaku Corp., 2000)'
_computing_data_collection 'CrystalClear (Rigaku Corp., 2000)'
_computing_data_reduction 'CrystalClear (Rigaku Corp., 2000)'
_computing_molecular_graphics 'SHELXTL-97 (Sheldrick, 1997)'
_computing_publication_material 'SHELXTL-97 (Sheldrick, 1997)'
_computing_structure_refinement 'SHELXL-97 (Sheldrick, 1997)'
_computing_structure_solution 'SHELXS-97 (Sheldrick, 1990)'
_diffrn_ambient_temperature 293(2)
_diffrn_detector_area_resol_mean 14.6306
_diffrn_measured_fraction_theta_full 0.999
_diffrn_measured_fraction_theta_max 0.999
_diffrn_measurement_device_type MoK\a
_diffrn_measurement_method CCD_Profile_fitting
_diffrn_radiation_monochromator graphite
_diffrn_radiation_source 'fine-focus sealed tube'
_diffrn_radiation_type MoK\a
_diffrn_radiation_wavelength 0.71073
_diffrn_reflns_av_R_equivalents 0.0778
_diffrn_reflns_av_sigmaI/netI 0.0833
_diffrn_reflns_limit_h_max 16
_diffrn_reflns_limit_h_min -21
_diffrn_reflns_limit_k_max 27
_diffrn_reflns_limit_k_min -28
_diffrn_reflns_limit_l_max 21
_diffrn_reflns_limit_l_min -16
_diffrn_reflns_number 42185
_diffrn_reflns_theta_full 27.48
_diffrn_reflns_theta_max 27.48
_diffrn_reflns_theta_min 2.28
_diffrn_standards_decay_% 0
_diffrn_standards_interval_count 0
_diffrn_standards_interval_time .
_diffrn_standards_number 0
_exptl_absorpt_coefficient_mu 0.919
_exptl_absorpt_correction_T_max 0.9301
_exptl_absorpt_correction_T_min 0.9137
_exptl_absorpt_correction_type multi-scan
_exptl_crystal_colour White
_exptl_crystal_density_diffrn 1.461
_exptl_crystal_density_method 'not measured'
_exptl_crystal_description Prism
_exptl_crystal_F_000 2400
_exptl_crystal_size_max 0.10
_exptl_crystal_size_mid 0.10
_exptl_crystal_size_min 0.08
_refine_diff_density_max 0.823
_refine_diff_density_min -0.776
_refine_diff_density_rms 0.108
_refine_ls_extinction_method none
_refine_ls_goodness_of_fit_ref 1.147
_refine_ls_hydrogen_treatment constr
_refine_ls_matrix_type full
_refine_ls_number_parameters 649
_refine_ls_number_reflns 12485
_refine_ls_number_restraints 0
_refine_ls_restrained_S_all 1.147
_refine_ls_R_factor_all 0.1258
_refine_ls_R_factor_gt 0.0843
_refine_ls_shift/su_max 0.005
_refine_ls_shift/su_mean 0.000
_refine_ls_structure_factor_coef Fsqd
_refine_ls_weighting_details 'calc w=1/[\s^2^(Fo^2^)+(0.0670P)^2^+7.1259P] where P=(Fo^2^+2Fc^2^)/3'
_refine_ls_weighting_scheme calc
_refine_ls_wR_factor_gt 0.1710
_refine_ls_wR_factor_ref 0.1905
_reflns_number_gt 8702
_reflns_number_total 12485
_reflns_threshold_expression >2sigma(I)
_cod_data_source_file b718659b.txt
_cod_data_source_block compound2
_cod_depositor_comments
;
The following automatic conversions were performed:
'_exptl_absorpt_correction_type' value 'Multi-scan' changed to
'multi-scan' according to
'/home/saulius/struct/CIF-dictionaries/cif_core.dic' dictionary named
'cif_core.dic' version 2.4.1 from 2010-06-29.

Automatic conversion script
Id: cif_fix_enum 1527 2010-12-29 10:47:43Z saulius 
;
_cod_original_sg_symbol_H-M P21/n
_cod_database_code 7201892

loop_
_symmetry_equiv_pos_as_xyz
'x, y, z'
'-x+1/2, y+1/2, -z+1/2'
'-x, -y, -z'
'x-1/2, -y-1/2, z-1/2'

loop_
_atom_site_label
_atom_site_type_symbol
_atom_site_fract_x
_atom_site_fract_y
_atom_site_fract_z
_atom_site_U_iso_or_equiv
_atom_site_adp_type
_atom_site_occupancy
_atom_site_symmetry_multiplicity
_atom_site_calc_flag
_atom_site_refinement_flags
_atom_site_disorder_assembly
_atom_site_disorder_group
Cd1 Cd 0.23681(3) 0.74042(2) 0.94229(3) 0.03954(15) Uani 1 1 d . . .
S1 S -0.1981(2) 0.94120(14) 1.0016(2) 0.1021(11) Uani 1 1 d . . .
O1 O 0.1179(3) 0.7983(2) 0.9220(4) 0.0545(13) Uani 1 1 d . . .
N1 N 0.1470(4) 0.6569(2) 0.9366(4) 0.0495(15) Uani 1 1 d . . .
C1 C 0.1272(4) 0.8203(3) 0.9941(5) 0.0415(15) Uani 1 1 d . . .
Cd2 Cd 0.29419(3) 0.77668(2) 1.19867(3) 0.04179(15) Uani 1 1 d . . .
S2 S 0.68828(13) 0.54386(9) 1.11837(13) 0.0528(5) Uani 1 1 d . . .
O2 O 0.1963(3) 0.8161(3) 1.0628(4) 0.0703(16) Uani 1 1 d . . .
N2 N -0.1941(4) 0.3009(3) 0.8165(4) 0.0576(16) Uani 1 1 d . . .
C2 C 0.0470(4) 0.8525(3) 0.9965(5) 0.0439(15) Uani 1 1 d . . .
O3 O -0.1927(3) 0.8199(2) 1.3758(4) 0.0574(13) Uani 1 1 d . . .
N3 N 0.3898(3) 0.8504(2) 1.1904(4) 0.0460(14) Uani 1 1 d . . .
C3 C 0.0554(6) 0.8926(4) 1.0606(7) 0.079(3) Uani 1 1 d . . .
H3 H 0.1116 0.9010 1.1047 0.095 Uiso 1 1 calc R . .
O4 O -0.3073(4) 0.7707(3) 1.2794(4) 0.0730(17) Uani 1 1 d . . .
N4 N 0.6701(4) 1.1798(2) 1.0533(4) 0.0524(15) Uani 1 1 d . . .
C4 C -0.0200(8) 0.9223(4) 1.0622(8) 0.096(3) Uani 1 1 d . . .
H4A H -0.0137 0.9512 1.1055 0.115 Uiso 1 1 calc R . .
O5 O -0.2736(5) 0.9277(4) 0.9174(5) 0.137(4) Uani 1 1 d . . .
C5 C -0.1017(6) 0.9078(4) 0.9991(6) 0.068(2) Uani 1 1 d . . .
O6 O -0.1769(6) 1.0022(3) 1.0288(7) 0.139(4) Uani 1 1 d . . .
C6 C -0.1112(6) 0.8661(5) 0.9354(6) 0.094(4) Uani 1 1 d . . .
H6 H -0.1677 0.8553 0.8940 0.113 Uiso 1 1 calc R . .
O7 O 0.4086(3) 0.7093(2) 1.2269(3) 0.0492(11) Uani 1 1 d . . .
C7 C -0.0360(5) 0.8395(4) 0.9322(6) 0.074(3) Uani 1 1 d . . .
H7 H -0.0420 0.8128 0.8863 0.088 Uiso 1 1 calc R . .
O8 O 0.3325(3) 0.7097(2) 1.0827(3) 0.0575(13) Uani 1 1 d . . .
C8 C -0.2129(7) 0.9027(5) 1.0884(7) 0.074(3) Uani 1 1 d . . .
O9 O 0.8245(4) 0.7134(3) 0.8585(4) 0.0784(18) Uani 1 1 d . . .
C9 C -0.1750(7) 0.9247(4) 1.1728(8) 0.088(3) Uani 1 1 d . . .
H9 H -0.1427 0.9608 1.1847 0.105 Uiso 1 1 calc R . .
O10 O 0.7274(4) 0.6546(3) 0.7579(5) 0.0849(19) Uani 1 1 d . . .
C10 C -0.1849(7) 0.8926(4) 1.2424(6) 0.074(3) Uani 1 1 d . . .
H10 H -0.1583 0.9072 1.3005 0.089 Uiso 1 1 calc R . .
O11 O 0.6515(4) 0.4856(2) 1.0823(4) 0.0670(15) Uani 1 1 d . . .
C11 C -0.2340(5) 0.8399(4) 1.2240(5) 0.0540(18) Uani 1 1 d . . .
O12 O 0.7660(3) 0.5471(3) 1.2007(4) 0.0703(16) Uani 1 1 d . . .
C12 C -0.2730(6) 0.8192(5) 1.1375(6) 0.079(3) Uani 1 1 d . . .
H12 H -0.3076 0.7841 1.1251 0.094 Uiso 1 1 calc R . .
C13 C -0.2624(7) 0.8491(6) 1.0680(7) 0.090(3) Uani 1 1 d . . .
H13 H -0.2874 0.8339 1.0102 0.108 Uiso 1 1 calc R . .
C14 C -0.2457(5) 0.8075(3) 1.2978(5) 0.0494(17) Uani 1 1 d . . .
C15 C 0.3993(4) 0.6946(3) 1.1513(5) 0.0402(15) Uani 1 1 d . . .
C16 C 0.4706(4) 0.6567(3) 1.1418(5) 0.0420(15) Uani 1 1 d . . .
C17 C 0.5533(4) 0.6543(4) 1.2118(5) 0.059(2) Uani 1 1 d . . .
H17 H 0.5641 0.6756 1.2640 0.070 Uiso 1 1 calc R . .
C18 C 0.6205(5) 0.6199(4) 1.2044(5) 0.065(2) Uani 1 1 d . . .
H18 H 0.6769 0.6187 1.2510 0.078 Uiso 1 1 calc R . .
C19 C 0.6031(4) 0.5878(3) 1.1276(5) 0.0442(16) Uani 1 1 d . . .
C20 C 0.5208(5) 0.5902(3) 1.0568(5) 0.058(2) Uani 1 1 d . . .
H20 H 0.5100 0.5684 1.0051 0.070 Uiso 1 1 calc R . .
C21 C 0.4555(5) 0.6247(3) 1.0637(5) 0.0557(19) Uani 1 1 d . . .
H21 H 0.4001 0.6271 1.0158 0.067 Uiso 1 1 calc R . .
C22 C 0.7119(5) 0.5817(3) 1.0367(5) 0.0506(17) Uani 1 1 d . . .
C23 C 0.6792(6) 0.5591(4) 0.9512(6) 0.065(2) Uani 1 1 d . . .
H23 H 0.6451 0.5239 0.9368 0.078 Uiso 1 1 calc R . .
C24 C 0.6970(6) 0.5888(4) 0.8870(6) 0.066(2) Uani 1 1 d . . .
H24 H 0.6734 0.5738 0.8291 0.079 Uiso 1 1 calc R . .
C25 C 0.7491(5) 0.6402(4) 0.9069(5) 0.0564(19) Uani 1 1 d . . .
C26 C 0.7824(5) 0.6619(4) 0.9921(6) 0.069(2) Uani 1 1 d . . .
H26 H 0.8180 0.6964 1.0062 0.082 Uiso 1 1 calc R . .
C27 C 0.7642(5) 0.6332(4) 1.0587(6) 0.065(2) Uani 1 1 d . . .
H27 H 0.7868 0.6486 1.1164 0.078 Uiso 1 1 calc R . .
C28 C 0.7692(5) 0.6724(4) 0.8358(6) 0.060(2) Uani 1 1 d . . .
C29 C 0.0644(5) 0.6612(3) 0.9284(6) 0.060(2) Uani 1 1 d . . .
H29 H 0.0428 0.6996 0.9321 0.072 Uiso 1 1 calc R . .
C30 C 0.0072(5) 0.6121(3) 0.9147(6) 0.062(2) Uani 1 1 d . . .
H30 H -0.0498 0.6177 0.9120 0.075 Uiso 1 1 calc R . .
C31 C 0.0367(5) 0.5543(3) 0.9051(6) 0.056(2) Uani 1 1 d . . .
C32 C 0.1229(5) 0.5499(3) 0.9134(7) 0.069(3) Uani 1 1 d . . .
H32 H 0.1459 0.5122 0.9080 0.083 Uiso 1 1 calc R . .
C33 C 0.1754(5) 0.6008(3) 0.9294(6) 0.064(2) Uani 1 1 d . . .
H33 H 0.2338 0.5962 0.9358 0.077 Uiso 1 1 calc R . .
C34 C -0.0257(5) 0.5037(3) 0.8851(6) 0.063(2) Uani 1 1 d . . .
H34 H -0.0814 0.5123 0.8839 0.076 Uiso 1 1 calc R . .
C35 C -0.0114(5) 0.4470(4) 0.8685(7) 0.074(3) Uani 1 1 d . . .
H35 H 0.0441 0.4382 0.8691 0.089 Uiso 1 1 calc R . .
C36 C -0.0747(5) 0.3968(3) 0.8491(6) 0.066(2) Uani 1 1 d . . .
C37 C -0.1632(5) 0.4072(4) 0.8284(6) 0.071(3) Uani 1 1 d . . .
H37 H -0.1845 0.4467 0.8250 0.086 Uiso 1 1 calc R . .
C38 C -0.2208(5) 0.3582(4) 0.8127(7) 0.075(3) Uani 1 1 d . . .
H38 H -0.2806 0.3657 0.7988 0.090 Uiso 1 1 calc R . .
C39 C -0.0490(6) 0.3378(4) 0.8506(8) 0.091(4) Uani 1 1 d . . .
H39 H 0.0100 0.3287 0.8625 0.110 Uiso 1 1 calc R . .
C40 C -0.1105(6) 0.2911(4) 0.8343(8) 0.086(3) Uani 1 1 d . . .
H40 H -0.0912 0.2512 0.8362 0.103 Uiso 1 1 calc R . .
C41 C 0.4724(4) 0.8407(3) 1.1995(5) 0.0547(19) Uani 1 1 d . . .
H41 H 0.4967 0.8021 1.2165 0.066 Uiso 1 1 calc R . .
C42 C 0.5240(5) 0.8847(3) 1.1853(6) 0.059(2) Uani 1 1 d . . .
H42 H 0.5816 0.8754 1.1922 0.071 Uiso 1 1 calc R . .
C43 C 0.4906(4) 0.9432(3) 1.1604(5) 0.0530(19) Uani 1 1 d . . .
C44 C 0.4048(4) 0.9530(3) 1.1529(5) 0.0542(19) Uani 1 1 d . . .
H44 H 0.3792 0.9914 1.1380 0.065 Uiso 1 1 calc R . .
C45 C 0.3579(4) 0.9064(3) 1.1674(6) 0.057(2) Uani 1 1 d . . .
H45 H 0.3000 0.9142 1.1608 0.068 Uiso 1 1 calc R . .
C46 C 0.5440(5) 0.9892(3) 1.1406(6) 0.063(2) Uani 1 1 d . . .
H46 H 0.6024 0.9789 1.1516 0.076 Uiso 1 1 calc R . .
C47 C 0.5173(5) 1.0429(4) 1.1092(6) 0.069(2) Uani 1 1 d . . .
H47 H 0.4592 1.0532 1.0992 0.083 Uiso 1 1 calc R . .
C48 C 0.5694(5) 1.0896(3) 1.0874(6) 0.058(2) Uani 1 1 d . . .
C49 C 0.5395(6) 1.1483(4) 1.0713(8) 0.094(4) Uani 1 1 d . . .
H49 H 0.4846 1.1586 1.0709 0.112 Uiso 1 1 calc R . .
C50 C 0.5911(5) 1.1920(4) 1.0555(8) 0.091(4) Uani 1 1 d . . .
H50 H 0.5704 1.2318 1.0459 0.109 Uiso 1 1 calc R . .
C51 C 0.6486(5) 1.0767(3) 1.0815(6) 0.066(2) Uani 1 1 d . . .
H51 H 0.6697 1.0370 1.0890 0.079 Uiso 1 1 calc R . .
C52 C 0.6964(5) 1.1224(3) 1.0646(5) 0.0521(18) Uani 1 1 d . . .
H52 H 0.7497 1.1125 1.0609 0.063 Uiso 1 1 calc R . .

loop_
_atom_site_aniso_label
_atom_site_aniso_U_11
_atom_site_aniso_U_22
_atom_site_aniso_U_33
_atom_site_aniso_U_23
_atom_site_aniso_U_13
_atom_site_aniso_U_12
Cd1 0.0362(3) 0.0358(3) 0.0489(3) 0.0000(2) 0.0199(2) -0.00206(18)
S1 0.122(2) 0.116(2) 0.114(2) 0.0696(19) 0.094(2) 0.0786(19)
O1 0.047(3) 0.061(3) 0.059(3) -0.007(3) 0.025(2) 0.008(2)
N1 0.046(3) 0.036(3) 0.067(4) -0.004(3) 0.024(3) -0.004(2)
C1 0.039(4) 0.039(4) 0.050(4) 0.005(3) 0.022(3) 0.001(3)
Cd2 0.0392(3) 0.0417(3) 0.0484(3) -0.0049(2) 0.0221(2) -0.00612(19)
S2 0.0575(11) 0.0563(11) 0.0517(12) 0.0157(9) 0.0296(9) 0.0188(9)
O2 0.044(3) 0.104(4) 0.055(4) 0.009(3) 0.013(2) 0.012(3)
N2 0.049(4) 0.054(4) 0.074(5) -0.014(3) 0.029(3) -0.018(3)
C2 0.045(4) 0.048(4) 0.044(4) 0.007(3) 0.024(3) 0.006(3)
O3 0.066(3) 0.054(3) 0.060(4) 0.002(3) 0.034(3) -0.003(2)
N3 0.035(3) 0.035(3) 0.065(4) 0.001(3) 0.017(3) -0.004(2)
C3 0.073(6) 0.084(6) 0.088(7) -0.024(5) 0.041(5) 0.000(5)
O4 0.069(4) 0.081(4) 0.067(4) 0.004(3) 0.027(3) -0.026(3)
N4 0.050(3) 0.043(3) 0.062(4) 0.006(3) 0.020(3) -0.007(3)
C4 0.118(9) 0.073(6) 0.122(10) -0.029(6) 0.075(8) 0.010(6)
O5 0.104(5) 0.234(10) 0.087(6) 0.097(6) 0.054(4) 0.110(6)
C5 0.077(6) 0.083(6) 0.056(6) 0.023(5) 0.039(5) 0.031(5)
O6 0.207(9) 0.084(5) 0.227(11) 0.065(6) 0.191(9) 0.061(5)
C6 0.057(5) 0.165(10) 0.060(6) -0.001(6) 0.024(4) 0.050(6)
O7 0.050(3) 0.050(3) 0.050(3) -0.002(2) 0.024(2) 0.006(2)
C7 0.051(5) 0.117(7) 0.050(5) -0.007(5) 0.017(4) 0.022(5)
O8 0.049(3) 0.070(3) 0.051(3) 0.007(3) 0.017(2) 0.015(2)
C8 0.086(6) 0.082(6) 0.075(7) 0.035(5) 0.056(5) 0.036(5)
O9 0.080(4) 0.079(4) 0.086(5) 0.014(3) 0.044(4) -0.010(3)
C9 0.127(9) 0.058(6) 0.103(9) 0.009(6) 0.073(7) 0.010(5)
O10 0.097(5) 0.103(5) 0.063(4) 0.013(4) 0.042(4) -0.018(4)
C10 0.116(8) 0.062(5) 0.063(6) -0.002(4) 0.054(5) 0.000(5)
O11 0.090(4) 0.049(3) 0.077(4) 0.009(3) 0.050(3) 0.008(3)
C11 0.057(4) 0.066(5) 0.052(5) -0.001(4) 0.035(4) 0.007(4)
O12 0.058(3) 0.102(4) 0.047(3) 0.026(3) 0.018(3) 0.034(3)
C12 0.076(6) 0.104(7) 0.056(6) 0.005(5) 0.027(5) -0.010(5)
C13 0.078(7) 0.139(10) 0.057(6) 0.014(6) 0.032(5) 0.018(7)
C14 0.052(4) 0.055(4) 0.048(5) 0.003(3) 0.027(3) 0.012(3)
C15 0.040(3) 0.029(3) 0.052(4) 0.004(3) 0.019(3) 0.000(2)
C16 0.048(4) 0.031(3) 0.049(4) -0.002(3) 0.022(3) -0.001(3)
C17 0.040(4) 0.082(5) 0.049(5) -0.011(4) 0.014(3) 0.010(4)
C18 0.033(4) 0.097(6) 0.051(5) -0.010(4) 0.004(3) 0.012(4)
C19 0.050(4) 0.047(4) 0.040(4) 0.008(3) 0.023(3) 0.007(3)
C20 0.061(5) 0.072(5) 0.040(4) -0.008(4) 0.020(4) 0.016(4)
C21 0.047(4) 0.064(5) 0.046(5) -0.007(4) 0.010(3) 0.012(3)
C22 0.056(4) 0.059(5) 0.042(4) 0.003(3) 0.026(3) 0.012(3)
C23 0.095(6) 0.060(5) 0.057(5) 0.004(4) 0.047(5) -0.006(4)
C24 0.090(6) 0.069(5) 0.050(5) -0.003(4) 0.040(4) -0.007(5)
C25 0.050(4) 0.074(5) 0.050(5) 0.009(4) 0.026(4) 0.010(4)
C26 0.060(5) 0.070(5) 0.078(7) 0.008(5) 0.031(4) -0.017(4)
C27 0.064(5) 0.080(6) 0.046(5) -0.005(4) 0.018(4) -0.009(4)
C28 0.055(5) 0.067(5) 0.068(6) 0.027(4) 0.036(4) 0.017(4)
C29 0.046(4) 0.050(4) 0.091(7) -0.003(4) 0.035(4) 0.000(3)
C30 0.035(4) 0.060(5) 0.094(7) -0.003(4) 0.029(4) -0.009(3)
C31 0.048(4) 0.040(4) 0.074(6) 0.006(4) 0.019(4) -0.010(3)
C32 0.041(4) 0.038(4) 0.126(8) 0.005(4) 0.032(4) -0.005(3)
C33 0.037(4) 0.049(4) 0.106(7) 0.001(4) 0.029(4) -0.006(3)
C34 0.051(4) 0.050(4) 0.091(7) -0.004(4) 0.032(4) -0.013(3)
C35 0.053(5) 0.062(5) 0.108(8) -0.004(5) 0.034(5) -0.019(4)
C36 0.060(5) 0.050(5) 0.090(7) 0.000(4) 0.034(5) -0.015(4)
C37 0.049(5) 0.047(4) 0.110(8) 0.012(5) 0.025(5) -0.008(3)
C38 0.052(5) 0.056(5) 0.117(8) 0.011(5) 0.035(5) -0.007(4)
C39 0.060(5) 0.058(5) 0.173(12) -0.024(6) 0.066(6) -0.018(4)
C40 0.069(6) 0.054(5) 0.149(10) -0.020(6) 0.060(6) -0.015(4)
C41 0.043(4) 0.045(4) 0.076(6) 0.009(4) 0.024(4) 0.000(3)
C42 0.036(4) 0.047(4) 0.094(7) 0.017(4) 0.028(4) 0.006(3)
C43 0.040(4) 0.049(4) 0.057(5) 0.011(3) 0.007(3) -0.007(3)
C44 0.041(4) 0.043(4) 0.070(5) 0.012(4) 0.014(3) 0.001(3)
C45 0.036(4) 0.049(4) 0.079(6) 0.006(4) 0.018(4) 0.002(3)
C46 0.052(4) 0.048(4) 0.084(6) 0.013(4) 0.024(4) -0.009(3)
C47 0.060(5) 0.055(5) 0.094(7) 0.013(5) 0.033(5) -0.006(4)
C48 0.055(5) 0.054(4) 0.065(5) 0.009(4) 0.025(4) -0.013(4)
C49 0.060(5) 0.060(5) 0.177(12) 0.026(6) 0.065(7) 0.001(4)
C50 0.055(5) 0.050(5) 0.179(11) 0.022(6) 0.060(6) 0.006(4)
C51 0.069(5) 0.036(4) 0.102(7) 0.002(4) 0.044(5) -0.003(3)
C52 0.057(4) 0.040(4) 0.065(5) -0.001(3) 0.032(4) -0.009(3)

loop_
_atom_type_symbol
_atom_type_description
_atom_type_scat_dispersion_real
_atom_type_scat_dispersion_imag
_atom_type_scat_source
C C 0.0033 0.0016 'International Tables Vol C Tables 4.2.6.8 and 6.1.1.4'
H H 0.0000 0.0000 'International Tables Vol C Tables 4.2.6.8 and 6.1.1.4'
N N 0.0061 0.0033 'International Tables Vol C Tables 4.2.6.8 and 6.1.1.4'
O O 0.0106 0.0060 'International Tables Vol C Tables 4.2.6.8 and 6.1.1.4'
S S 0.1246 0.1234 'International Tables Vol C Tables 4.2.6.8 and 6.1.1.4'
Cd Cd -0.8075 1.2024 'International Tables Vol C Tables 4.2.6.8 and 6.1.1.4'

loop_
_geom_angle_atom_site_label_1
_geom_angle_atom_site_label_2
_geom_angle_atom_site_label_3
_geom_angle
_geom_angle_site_symmetry_1
_geom_angle_site_symmetry_3
_geom_angle_publ_flag
O1 Cd1 O8 120.68(19) . . ?
O1 Cd1 N4 95.8(2) . 3_677 ?
O8 Cd1 N4 91.3(2) . 3_677 ?
O1 Cd1 O3 146.4(2) . 4_675 ?
O8 Cd1 O3 92.26(19) . 4_675 ?
N4 Cd1 O3 89.6(2) 3_677 4_675 ?
O1 Cd1 N1 86.64(19) . . ?
O8 Cd1 N1 88.2(2) . . ?
N4 Cd1 N1 177.4(2) 3_677 . ?
O3 Cd1 N1 87.88(19) 4_675 . ?
O1 Cd1 O4 92.71(18) . 4_675 ?
O8 Cd1 O4 146.23(18) . 4_675 ?
N4 Cd1 O4 90.1(2) 3_677 4_675 ?
O3 Cd1 O4 54.01(18) 4_675 4_675 ?
N1 Cd1 O4 88.9(2) . 4_675 ?
O1 Cd1 C14 119.3(2) . 4_675 ?
O8 Cd1 C14 119.4(2) . 4_675 ?
N4 Cd1 C14 90.7(2) 3_677 4_675 ?
O3 Cd1 C14 27.16(19) 4_675 4_675 ?
N1 Cd1 C14 87.4(2) . 4_675 ?
O4 Cd1 C14 26.87(19) 4_675 4_675 ?
O6 S1 O5 119.8(6) . . ?
O6 S1 C5 107.3(5) . . ?
O5 S1 C5 108.3(5) . . ?
O6 S1 C8 107.2(5) . . ?
O5 S1 C8 108.9(6) . . ?
C5 S1 C8 104.3(4) . . ?
C1 O1 Cd1 109.0(4) . . ?
C29 N1 C33 116.1(6) . . ?
C29 N1 Cd1 124.0(5) . . ?
C33 N1 Cd1 119.3(5) . . ?
O1 C1 O2 123.8(7) . . ?
O1 C1 C2 116.5(6) . . ?
O2 C1 C2 119.7(7) . . ?
O7 Cd2 N3 86.67(18) . . ?
O7 Cd2 O10 146.5(2) . 4_576 ?
N3 Cd2 O10 91.2(2) . 4_576 ?
O7 Cd2 N2 92.0(2) . 3_567 ?
N3 Cd2 N2 170.8(2) . 3_567 ?
O10 Cd2 N2 94.9(2) 4_576 3_567 ?
O7 Cd2 O2 128.55(19) . . ?
N3 Cd2 O2 84.2(2) . . ?
O10 Cd2 O2 84.4(2) 4_576 . ?
N2 Cd2 O2 89.5(2) 3_567 . ?
O7 Cd2 O9 93.07(19) . 4_576 ?
N3 Cd2 O9 99.1(2) . 4_576 ?
O10 Cd2 O9 54.2(2) 4_576 4_576 ?
N2 Cd2 O9 90.1(2) 3_567 4_576 ?
O2 Cd2 O9 138.4(2) . 4_576 ?
O7 Cd2 C28 119.7(2) . 4_576 ?
N3 Cd2 C28 95.8(2) . 4_576 ?
O10 Cd2 C28 27.3(2) 4_576 4_576 ?
N2 Cd2 C28 92.7(2) 3_567 4_576 ?
O2 Cd2 C28 111.6(3) . 4_576 ?
O9 Cd2 C28 26.9(2) 4_576 4_576 ?
O12 S2 O11 119.7(4) . . ?
O12 S2 C22 107.9(4) . . ?
O11 S2 C22 107.1(4) . . ?
O12 S2 C19 108.9(3) . . ?
O11 S2 C19 108.1(3) . . ?
C22 S2 C19 104.1(3) . . ?
C1 O2 Cd2 157.6(5) . . ?
C40 N2 C38 117.9(7) . . ?
C40 N2 Cd2 122.8(5) . 3_567 ?
C38 N2 Cd2 119.2(5) . 3_567 ?
C3 C2 C7 119.6(7) . . ?
C3 C2 C1 121.5(7) . . ?
C7 C2 C1 119.0(7) . . ?
C14 O3 Cd1 95.0(5) . 4_576 ?
C41 N3 C45 116.7(6) . . ?
C41 N3 Cd2 125.2(4) . . ?
C45 N3 Cd2 118.0(4) . . ?
C2 C3 C4 120.9(9) . . ?
C2 C3 H3 119.6 . . ?
C4 C3 H3 119.6 . . ?
C14 O4 Cd1 87.4(5) . 4_576 ?
C52 N4 C50 116.9(6) . . ?
C52 N4 Cd1 123.1(5) . 3_677 ?
C50 N4 Cd1 119.0(5) . 3_677 ?
C5 C4 C3 118.6(9) . . ?
C5 C4 H4A 120.7 . . ?
C3 C4 H4A 120.7 . . ?
C6 C5 C4 120.9(8) . . ?
C6 C5 S1 118.9(8) . . ?
C4 C5 S1 120.1(8) . . ?
C5 C6 C7 119.7(9) . . ?
C5 C6 H6 120.2 . . ?
C7 C6 H6 120.2 . . ?
C15 O7 Cd2 102.5(4) . . ?
C2 C7 C6 120.2(9) . . ?
C2 C7 H7 119.9 . . ?
C6 C7 H7 119.9 . . ?
C15 O8 Cd1 165.2(5) . . ?
C9 C8 C13 121.6(9) . . ?
C9 C8 S1 120.1(9) . . ?
C13 C8 S1 118.2(9) . . ?
C28 O9 Cd2 86.7(5) . 4_675 ?
C8 C9 C10 119.8(9) . . ?
C8 C9 H9 120.1 . . ?
C10 C9 H9 120.1 . . ?
C28 O10 Cd2 94.2(5) . 4_675 ?
C11 C10 C9 119.8(9) . . ?
C11 C10 H10 120.1 . . ?
C9 C10 H10 120.1 . . ?
C10 C11 C12 119.3(8) . . ?
C10 C11 C14 119.1(7) . . ?
C12 C11 C14 121.6(8) . . ?
C11 C12 C13 122.1(10) . . ?
C11 C12 H12 119.0 . . ?
C13 C12 H12 119.0 . . ?
C12 C13 C8 117.4(10) . . ?
C12 C13 H13 121.3 . . ?
C8 C13 H13 121.3 . . ?
O4 C14 O3 123.4(7) . . ?
O4 C14 C11 119.0(7) . . ?
O3 C14 C11 117.6(7) . . ?
O4 C14 Cd1 65.7(4) . 4_576 ?
O3 C14 Cd1 57.8(4) . 4_576 ?
C11 C14 Cd1 173.9(5) . 4_576 ?
O7 C15 O8 122.5(6) . . ?
O7 C15 C16 118.4(6) . . ?
O8 C15 C16 119.2(7) . . ?
C17 C16 C21 119.4(6) . . ?
C17 C16 C15 118.8(6) . . ?
C21 C16 C15 121.8(6) . . ?
C16 C17 C18 119.8(7) . . ?
C16 C17 H17 120.1 . . ?
C18 C17 H17 120.1 . . ?
C19 C18 C17 119.5(7) . . ?
C19 C18 H18 120.3 . . ?
C17 C18 H18 120.3 . . ?
C18 C19 C20 121.3(7) . . ?
C18 C19 S2 119.5(5) . . ?
C20 C19 S2 119.2(6) . . ?
C21 C20 C19 119.1(7) . . ?
C21 C20 H20 120.4 . . ?
C19 C20 H20 120.4 . . ?
C20 C21 C16 120.8(7) . . ?
C20 C21 H21 119.6 . . ?
C16 C21 H21 119.6 . . ?
C27 C22 C23 120.2(7) . . ?
C27 C22 S2 120.0(6) . . ?
C23 C22 S2 119.8(6) . . ?
C24 C23 C22 120.0(8) . . ?
C24 C23 H23 120.0 . . ?
C22 C23 H23 120.0 . . ?
C23 C24 C25 121.2(8) . . ?
C23 C24 H24 119.4 . . ?
C25 C24 H24 119.4 . . ?
C26 C25 C24 118.6(8) . . ?
C26 C25 C28 120.5(8) . . ?
C24 C25 C28 120.9(8) . . ?
C25 C26 C27 121.5(8) . . ?
C25 C26 H26 119.2 . . ?
C27 C26 H26 119.2 . . ?
C22 C27 C26 118.4(8) . . ?
C22 C27 H27 120.8 . . ?
C26 C27 H27 120.8 . . ?
O9 C28 O10 124.9(8) . . ?
O9 C28 C25 118.6(9) . . ?
O10 C28 C25 116.5(8) . . ?
O9 C28 Cd2 66.4(5) . 4_675 ?
O10 C28 Cd2 58.5(4) . 4_675 ?
C25 C28 Cd2 175.0(7) . 4_675 ?
N1 C29 C30 124.4(7) . . ?
N1 C29 H29 117.8 . . ?
C30 C29 H29 117.8 . . ?
C29 C30 C31 118.9(7) . . ?
C29 C30 H30 120.5 . . ?
C31 C30 H30 120.5 . . ?
C32 C31 C30 116.6(6) . . ?
C32 C31 C34 124.9(7) . . ?
C30 C31 C34 118.5(7) . . ?
C33 C32 C31 120.3(7) . . ?
C33 C32 H32 119.8 . . ?
C31 C32 H32 119.8 . . ?
N1 C33 C32 123.6(7) . . ?
N1 C33 H33 118.2 . . ?
C32 C33 H33 118.2 . . ?
C35 C34 C31 126.8(8) . . ?
C35 C34 H34 116.6 . . ?
C31 C34 H34 116.6 . . ?
C34 C35 C36 126.0(8) . . ?
C34 C35 H35 117.0 . . ?
C36 C35 H35 117.0 . . ?
C39 C36 C37 117.0(7) . . ?
C39 C36 C35 121.8(8) . . ?
C37 C36 C35 121.2(7) . . ?
C36 C37 C38 119.3(8) . . ?
C36 C37 H37 120.3 . . ?
C38 C37 H37 120.3 . . ?
N2 C38 C37 122.8(7) . . ?
N2 C38 H38 118.6 . . ?
C37 C38 H38 118.6 . . ?
C36 C39 C40 120.3(8) . . ?
C36 C39 H39 119.9 . . ?
C40 C39 H39 119.9 . . ?
N2 C40 C39 122.7(8) . . ?
N2 C40 H40 118.7 . . ?
C39 C40 H40 118.7 . . ?
N3 C41 C42 123.2(7) . . ?
N3 C41 H41 118.4 . . ?
C42 C41 H41 118.4 . . ?
C41 C42 C43 120.3(7) . . ?
C41 C42 H42 119.8 . . ?
C43 C42 H42 119.8 . . ?
C44 C43 C42 115.8(6) . . ?
C44 C43 C46 123.9(7) . . ?
C42 C43 C46 120.3(7) . . ?
C45 C44 C43 120.0(6) . . ?
C45 C44 H44 120.0 . . ?
C43 C44 H44 120.0 . . ?
N3 C45 C44 124.0(7) . . ?
N3 C45 H45 118.0 . . ?
C44 C45 H45 118.0 . . ?
C47 C46 C43 125.8(8) . . ?
C47 C46 H46 117.1 . . ?
C43 C46 H46 117.1 . . ?
C46 C47 C48 126.7(8) . . ?
C46 C47 H47 116.6 . . ?
C48 C47 H47 116.6 . . ?
C49 C48 C51 117.1(7) . . ?
C49 C48 C47 120.4(8) . . ?
C51 C48 C47 122.5(7) . . ?
C48 C49 C50 119.7(8) . . ?
C48 C49 H49 120.2 . . ?
C50 C49 H49 120.2 . . ?
N4 C50 C49 123.0(8) . . ?
N4 C50 H50 118.5 . . ?
C49 C50 H50 118.5 . . ?
C52 C51 C48 120.2(7) . . ?
C52 C51 H51 119.9 . . ?
C48 C51 H51 119.9 . . ?
N4 C52 C51 123.0(7) . . ?
N4 C52 H52 118.5 . . ?
C51 C52 H52 118.5 . . ?

loop_
_geom_bond_atom_site_label_1
_geom_bond_atom_site_label_2
_geom_bond_distance
_geom_bond_site_symmetry_2
_geom_bond_publ_flag
Cd1 O1 2.244(5) . ?
Cd1 O8 2.300(5) . ?
Cd1 N4 2.312(5) 3_677 ?
Cd1 O3 2.317(5) 4_675 ?
Cd1 N1 2.337(5) . ?
Cd1 O4 2.488(6) 4_675 ?
Cd1 C14 2.727(8) 4_675 ?
S1 O6 1.412(9) . ?
S1 O5 1.462(9) . ?
S1 C5 1.765(8) . ?
S1 C8 1.766(9) . ?
O1 C1 1.233(8) . ?
N1 C29 1.315(8) . ?
N1 C33 1.342(9) . ?
C1 O2 1.234(8) . ?
C1 C2 1.515(9) . ?
Cd2 O7 2.289(4) . ?
Cd2 N3 2.304(5) . ?
Cd2 O10 2.311(6) 4_576 ?
Cd2 N2 2.315(6) 3_567 ?
Cd2 O2 2.321(5) . ?
Cd2 O9 2.481(7) 4_576 ?
Cd2 C28 2.703(8) 4_576 ?
S2 O12 1.432(5) . ?
S2 O11 1.437(6) . ?
S2 C22 1.759(8) . ?
S2 C19 1.762(7) . ?
N2 C40 1.302(10) . ?
N2 C38 1.327(10) . ?
N2 Cd2 2.315(6) 3_567 ?
C2 C3 1.341(11) . ?
C2 C7 1.369(10) . ?
O3 C14 1.250(9) . ?
O3 Cd1 2.317(5) 4_576 ?
N3 C41 1.324(8) . ?
N3 C45 1.332(8) . ?
C3 C4 1.413(12) . ?
C3 H3 0.9300 . ?
O4 C14 1.234(9) . ?
O4 Cd1 2.488(6) 4_576 ?
N4 C52 1.324(8) . ?
N4 C50 1.343(10) . ?
N4 Cd1 2.312(5) 3_677 ?
C4 C5 1.356(13) . ?
C4 H4A 0.9300 . ?
C5 C6 1.354(13) . ?
C6 C7 1.392(11) . ?
C6 H6 0.9300 . ?
O7 C15 1.236(8) . ?
C7 H7 0.9300 . ?
O8 C15 1.253(8) . ?
C8 C9 1.357(14) . ?
C8 C13 1.395(14) . ?
O9 C28 1.227(10) . ?
O9 Cd2 2.481(7) 4_675 ?
C9 C10 1.414(12) . ?
C9 H9 0.9300 . ?
O10 C28 1.243(10) . ?
O10 Cd2 2.311(6) 4_675 ?
C10 C11 1.374(11) . ?
C10 H10 0.9300 . ?
C11 C12 1.379(11) . ?
C11 C14 1.491(10) . ?
C12 C13 1.394(13) . ?
C12 H12 0.9300 . ?
C13 H13 0.9300 . ?
C14 Cd1 2.727(8) 4_576 ?
C15 C16 1.500(9) . ?
C16 C17 1.376(9) . ?
C16 C21 1.398(10) . ?
C17 C18 1.388(10) . ?
C17 H17 0.9300 . ?
C18 C19 1.373(10) . ?
C18 H18 0.9300 . ?
C19 C20 1.377(9) . ?
C20 C21 1.360(9) . ?
C20 H20 0.9300 . ?
C21 H21 0.9300 . ?
C22 C27 1.378(10) . ?
C22 C23 1.378(11) . ?
C23 C24 1.373(10) . ?
C23 H23 0.9300 . ?
C24 C25 1.374(11) . ?
C24 H24 0.9300 . ?
C25 C26 1.366(11) . ?
C25 C28 1.520(11) . ?
C26 C27 1.404(11) . ?
C26 H26 0.9300 . ?
C27 H27 0.9300 . ?
C28 Cd2 2.703(8) 4_675 ?
C29 C30 1.388(9) . ?
C29 H29 0.9300 . ?
C30 C31 1.393(10) . ?
C30 H30 0.9300 . ?
C31 C32 1.374(10) . ?
C31 C34 1.457(9) . ?
C32 C33 1.372(9) . ?
C32 H32 0.9300 . ?
C33 H33 0.9300 . ?
C34 C35 1.320(11) . ?
C34 H34 0.9300 . ?
C35 C36 1.462(10) . ?
C35 H35 0.9300 . ?
C36 C39 1.364(11) . ?
C36 C37 1.373(10) . ?
C37 C38 1.388(10) . ?
C37 H37 0.9300 . ?
C38 H38 0.9300 . ?
C39 C40 1.388(11) . ?
C39 H39 0.9300 . ?
C40 H40 0.9300 . ?
C41 C42 1.372(10) . ?
C41 H41 0.9300 . ?
C42 C43 1.394(9) . ?
C42 H42 0.9300 . ?
C43 C44 1.384(9) . ?
C43 C46 1.464(10) . ?
C44 C45 1.364(9) . ?
C44 H44 0.9300 . ?
C45 H45 0.9300 . ?
C46 C47 1.292(10) . ?
C46 H46 0.9300 . ?
C47 C48 1.475(10) . ?
C47 H47 0.9300 . ?
C48 C49 1.368(11) . ?
C48 C51 1.377(11) . ?
C49 C50 1.379(11) . ?
C49 H49 0.9300 . ?
C50 H50 0.9300 . ?
C51 C52 1.375(10) . ?
C51 H51 0.9300 . ?
C52 H52 0.9300 . ?

loop_
_geom_torsion_atom_site_label_1
_geom_torsion_atom_site_label_2
_geom_torsion_atom_site_label_3
_geom_torsion_atom_site_label_4
_geom_torsion
_geom_torsion_site_symmetry_1
_geom_torsion_site_symmetry_2
_geom_torsion_site_symmetry_3
_geom_torsion_site_symmetry_4
_geom_torsion_publ_flag
O8 Cd1 O1 C1 15.8(5) . . . . ?
N4 Cd1 O1 C1 -79.2(5) 3_677 . . . ?
O3 Cd1 O1 C1 -177.3(4) 4_675 . . . ?
N1 Cd1 O1 C1 101.7(5) . . . . ?
O4 Cd1 O1 C1 -169.6(5) 4_675 . . . ?
C14 Cd1 O1 C1 -173.2(4) 4_675 . . . ?
O1 Cd1 N1 C29 -2.7(6) . . . . ?
O8 Cd1 N1 C29 118.2(7) . . . . ?
N4 Cd1 N1 C29 -164(5) 3_677 . . . ?
O3 Cd1 N1 C29 -149.5(7) 4_675 . . . ?
O4 Cd1 N1 C29 -95.5(7) 4_675 . . . ?
C14 Cd1 N1 C29 -122.3(7) 4_675 . . . ?
O1 Cd1 N1 C33 168.2(6) . . . . ?
O8 Cd1 N1 C33 -70.9(6) . . . . ?
N4 Cd1 N1 C33 7(5) 3_677 . . . ?
O3 Cd1 N1 C33 21.4(6) 4_675 . . . ?
O4 Cd1 N1 C33 75.5(6) 4_675 . . . ?
C14 Cd1 N1 C33 48.6(6) 4_675 . . . ?
Cd1 O1 C1 O2 7.8(9) . . . . ?
Cd1 O1 C1 C2 -170.4(4) . . . . ?
O1 C1 O2 Cd2 -95.5(15) . . . . ?
C2 C1 O2 Cd2 82.7(15) . . . . ?
O7 Cd2 O2 C1 95.6(14) . . . . ?
N3 Cd2 O2 C1 176.6(14) . . . . ?
O10 Cd2 O2 C1 -91.6(14) 4_576 . . . ?
N2 Cd2 O2 C1 3.4(14) 3_567 . . . ?
O9 Cd2 O2 C1 -86.1(15) 4_576 . . . ?
C28 Cd2 O2 C1 -89.3(14) 4_576 . . . ?
O1 C1 C2 C3 -160.0(8) . . . . ?
O2 C1 C2 C3 21.6(11) . . . . ?
O1 C1 C2 C7 20.9(10) . . . . ?
O2 C1 C2 C7 -157.4(8) . . . . ?
O7 Cd2 N3 C41 1.4(6) . . . . ?
O10 Cd2 N3 C41 147.9(6) 4_576 . . . ?
N2 Cd2 N3 C41 -80.5(15) 3_567 . . . ?
O2 Cd2 N3 C41 -127.9(6) . . . . ?
O9 Cd2 N3 C41 93.9(6) 4_576 . . . ?
C28 Cd2 N3 C41 120.9(6) 4_576 . . . ?
O7 Cd2 N3 C45 175.5(6) . . . . ?
O10 Cd2 N3 C45 -38.0(6) 4_576 . . . ?
N2 Cd2 N3 C45 93.6(14) 3_567 . . . ?
O2 Cd2 N3 C45 46.2(6) . . . . ?
O9 Cd2 N3 C45 -91.9(6) 4_576 . . . ?
C28 Cd2 N3 C45 -64.9(6) 4_576 . . . ?
C7 C2 C3 C4 -0.9(14) . . . . ?
C1 C2 C3 C4 -179.9(8) . . . . ?
C2 C3 C4 C5 2.3(16) . . . . ?
C3 C4 C5 C6 -0.5(16) . . . . ?
C3 C4 C5 S1 177.1(8) . . . . ?
O6 S1 C5 C6 -144.6(9) . . . . ?
O5 S1 C5 C6 -14.0(10) . . . . ?
C8 S1 C5 C6 101.9(9) . . . . ?
O6 S1 C5 C4 37.8(10) . . . . ?
O5 S1 C5 C4 168.4(9) . . . . ?
C8 S1 C5 C4 -75.7(10) . . . . ?
C4 C5 C6 C7 -2.7(16) . . . . ?
S1 C5 C6 C7 179.7(8) . . . . ?
N3 Cd2 O7 C15 -86.5(4) . . . . ?
O10 Cd2 O7 C15 -173.7(4) 4_576 . . . ?
N2 Cd2 O7 C15 84.3(4) 3_567 . . . ?
O2 Cd2 O7 C15 -6.6(5) . . . . ?
O9 Cd2 O7 C15 174.5(4) 4_576 . . . ?
C28 Cd2 O7 C15 178.6(4) 4_576 . . . ?
C3 C2 C7 C6 -2.3(14) . . . . ?
C1 C2 C7 C6 176.8(8) . . . . ?
C5 C6 C7 C2 4.1(16) . . . . ?
O1 Cd1 O8 C15 -144.8(18) . . . . ?
N4 Cd1 O8 C15 -47.3(18) 3_677 . . . ?
O3 Cd1 O8 C15 42.4(18) 4_675 . . . ?
N1 Cd1 O8 C15 130.2(18) . . . . ?
O4 Cd1 O8 C15 45(2) 4_675 . . . ?
C14 Cd1 O8 C15 44.2(19) 4_675 . . . ?
O6 S1 C8 C9 -22.7(9) . . . . ?
O5 S1 C8 C9 -153.7(8) . . . . ?
C5 S1 C8 C9 90.8(8) . . . . ?
O6 S1 C8 C13 158.6(8) . . . . ?
O5 S1 C8 C13 27.6(9) . . . . ?
C5 S1 C8 C13 -87.8(8) . . . . ?
C13 C8 C9 C10 0.6(15) . . . . ?
S1 C8 C9 C10 -178.1(7) . . . . ?
C8 C9 C10 C11 -1.0(14) . . . . ?
C9 C10 C11 C12 -0.1(13) . . . . ?
C9 C10 C11 C14 -178.5(8) . . . . ?
C10 C11 C12 C13 1.8(14) . . . . ?
C14 C11 C12 C13 -179.9(8) . . . . ?
C11 C12 C13 C8 -2.2(14) . . . . ?
C9 C8 C13 C12 1.0(14) . . . . ?
S1 C8 C13 C12 179.7(7) . . . . ?
Cd1 O4 C14 O3 3.2(7) 4_576 . . . ?
Cd1 O4 C14 C11 -175.6(6) 4_576 . . . ?
Cd1 O3 C14 O4 -3.5(8) 4_576 . . . ?
Cd1 O3 C14 C11 175.4(5) 4_576 . . . ?
C10 C11 C14 O4 160.6(8) . . . . ?
C12 C11 C14 O4 -17.7(11) . . . . ?
C10 C11 C14 O3 -18.3(10) . . . . ?
C12 C11 C14 O3 163.4(7) . . . . ?
C10 C11 C14 Cd1 22(5) . . . 4_576 ?
C12 C11 C14 Cd1 -156(4) . . . 4_576 ?
Cd2 O7 C15 O8 -8.9(7) . . . . ?
Cd2 O7 C15 C16 171.6(4) . . . . ?
Cd1 O8 C15 O7 141.2(16) . . . . ?
Cd1 O8 C15 C16 -39(2) . . . . ?
O7 C15 C16 C17 -18.2(9) . . . . ?
O8 C15 C16 C17 162.2(7) . . . . ?
O7 C15 C16 C21 162.6(7) . . . . ?
O8 C15 C16 C21 -17.0(10) . . . . ?
C21 C16 C17 C18 -0.3(12) . . . . ?
C15 C16 C17 C18 -179.5(7) . . . . ?
C16 C17 C18 C19 -1.2(13) . . . . ?
C17 C18 C19 C20 1.6(13) . . . . ?
C17 C18 C19 S2 -179.7(6) . . . . ?
O12 S2 C19 C18 3.0(8) . . . . ?
O11 S2 C19 C18 134.5(7) . . . . ?
C22 S2 C19 C18 -111.9(7) . . . . ?
O12 S2 C19 C20 -178.3(6) . . . . ?
O11 S2 C19 C20 -46.8(7) . . . . ?
C22 S2 C19 C20 66.8(7) . . . . ?
C18 C19 C20 C21 -0.5(12) . . . . ?
S2 C19 C20 C21 -179.2(6) . . . . ?
C19 C20 C21 C16 -1.1(12) . . . . ?
C17 C16 C21 C20 1.5(12) . . . . ?
C15 C16 C21 C20 -179.3(7) . . . . ?
O12 S2 C22 C27 -36.7(7) . . . . ?
O11 S2 C22 C27 -166.8(6) . . . . ?
C19 S2 C22 C27 78.9(7) . . . . ?
O12 S2 C22 C23 142.3(6) . . . . ?
O11 S2 C22 C23 12.2(7) . . . . ?
C19 S2 C22 C23 -102.1(7) . . . . ?
C27 C22 C23 C24 -1.5(12) . . . . ?
S2 C22 C23 C24 179.5(6) . . . . ?
C22 C23 C24 C25 1.7(13) . . . . ?
C23 C24 C25 C26 -0.7(13) . . . . ?
C23 C24 C25 C28 179.4(7) . . . . ?
C24 C25 C26 C27 -0.4(12) . . . . ?
C28 C25 C26 C27 179.5(7) . . . . ?
C23 C22 C27 C26 0.4(12) . . . . ?
S2 C22 C27 C26 179.4(6) . . . . ?
C25 C26 C27 C22 0.6(13) . . . . ?
Cd2 O9 C28 O10 0.1(9) 4_675 . . . ?
Cd2 O9 C28 C25 -179.9(6) 4_675 . . . ?
Cd2 O10 C28 O9 -0.1(9) 4_675 . . . ?
Cd2 O10 C28 C25 179.9(6) 4_675 . . . ?
C26 C25 C28 O9 9.0(11) . . . . ?
C24 C25 C28 O9 -171.2(8) . . . . ?
C26 C25 C28 O10 -171.0(8) . . . . ?
C24 C25 C28 O10 8.9(11) . . . . ?
C26 C25 C28 Cd2 -170(6) . . . 4_675 ?
C24 C25 C28 Cd2 10(7) . . . 4_675 ?
C33 N1 C29 C30 1.0(13) . . . . ?
Cd1 N1 C29 C30 172.2(7) . . . . ?
N1 C29 C30 C31 -2.7(14) . . . . ?
C29 C30 C31 C32 2.4(13) . . . . ?
C29 C30 C31 C34 -176.2(8) . . . . ?
C30 C31 C32 C33 -0.6(14) . . . . ?
C34 C31 C32 C33 177.8(9) . . . . ?
C29 N1 C33 C32 0.9(13) . . . . ?
Cd1 N1 C33 C32 -170.7(7) . . . . ?
C31 C32 C33 N1 -1.1(15) . . . . ?
C32 C31 C34 C35 -2.8(15) . . . . ?
C30 C31 C34 C35 175.6(10) . . . . ?
C31 C34 C35 C36 179.5(9) . . . . ?
C34 C35 C36 C39 -166.4(11) . . . . ?
C34 C35 C36 C37 13.7(16) . . . . ?
C39 C36 C37 C38 1.7(15) . . . . ?
C35 C36 C37 C38 -178.4(9) . . . . ?
C40 N2 C38 C37 -1.2(15) . . . . ?
Cd2 N2 C38 C37 174.5(8) 3_567 . . . ?
C36 C37 C38 N2 -0.2(16) . . . . ?
C37 C36 C39 C40 -2.0(16) . . . . ?
C35 C36 C39 C40 178.2(10) . . . . ?
C38 N2 C40 C39 1.0(16) . . . . ?
Cd2 N2 C40 C39 -174.5(9) 3_567 . . . ?
C36 C39 C40 N2 0.6(18) . . . . ?
C45 N3 C41 C42 -1.0(12) . . . . ?
Cd2 N3 C41 C42 173.2(6) . . . . ?
N3 C41 C42 C43 0.5(13) . . . . ?
C41 C42 C43 C44 0.9(12) . . . . ?
C41 C42 C43 C46 -176.7(8) . . . . ?
C42 C43 C44 C45 -1.6(12) . . . . ?
C46 C43 C44 C45 175.9(8) . . . . ?
C41 N3 C45 C44 0.2(12) . . . . ?
Cd2 N3 C45 C44 -174.4(6) . . . . ?
C43 C44 C45 N3 1.1(13) . . . . ?
C44 C43 C46 C47 -4.2(15) . . . . ?
C42 C43 C46 C47 173.2(9) . . . . ?
C43 C46 C47 C48 -179.0(8) . . . . ?
C46 C47 C48 C49 -167.1(10) . . . . ?
C46 C47 C48 C51 13.5(15) . . . . ?
C51 C48 C49 C50 -3.9(16) . . . . ?
C47 C48 C49 C50 176.7(10) . . . . ?
C52 N4 C50 C49 1.9(16) . . . . ?
Cd1 N4 C50 C49 -166.5(9) 3_677 . . . ?
C48 C49 C50 N4 1.4(18) . . . . ?
C49 C48 C51 C52 3.3(14) . . . . ?
C47 C48 C51 C52 -177.3(8) . . . . ?
C50 N4 C52 C51 -2.6(13) . . . . ?
Cd1 N4 C52 C51 165.3(7) 3_677 . . . ?
C48 C51 C52 N4 0.0(14) . . . . ?
